data_1570252
loop_
_publ_author_name
'Altowyan, Mezna Saleh'
'Fathalla, Eman M.'
'Albering, J\"org H.'
'Abu-Youssef, Morsy A. M.'
'Kassem, Taher S.'
'Barakat, Assem'
'Haukka, Matti'
'Badr, Ahmed M. A.'
'Soliman, Saied M.'

_publ_section_title
;
 Synthesis, X-ray Structures and Hirshfeld Analysis of Two Novel
 Thiocyanate-Bridged Ag(I) Coordination Polymers
;
_journal_issue 10
_journal_name_full Inorganics
_journal_page_first 417
_journal_paper_doi 10.3390/inorganics11100417
_journal_volume 11
_journal_year 2023
_chemical_formula_sum 'C13 H9 Ag N2 O S'
_chemical_formula_weight 349.15
_space_group_crystal_system orthorhombic
_space_group_IT_number 33
_space_group_name_Hall 'P 2c -2n'
_space_group_name_H-M_alt 'P n a 21'
_atom_sites_solution_hydrogens geom
_audit_creation_method SHELXL-2014/7
_cell_angle_alpha 90
_cell_angle_beta 90
_cell_angle_gamma 90
_cell_formula_units_Z 4
_cell_length_a 27.2079(9)
_cell_length_b 6.0833(2)
_cell_length_c 7.5732(2)
_cell_measurement_reflns_used 7479
_cell_measurement_temperature 100(2)
_cell_measurement_theta_max 30.52
_cell_measurement_theta_min 2.99
_cell_volume 1253.47(7)
_computing_cell_refinement 'Bruker SAINT'
_computing_data_collection 'Bruker APEX2'
_computing_data_reduction 'Bruker SAINT'
_computing_molecular_graphics 'Bruker SHELXTL'
_computing_publication_material 'Bruker SHELXTL'
_computing_structure_refinement 'SHELXL-97 (Sheldrick, 2008)'
_computing_structure_solution 'SHELXS-97 (Sheldrick, 2008)'
_diffrn_ambient_temperature 100(2)
_diffrn_measured_fraction_theta_full 0.999
_diffrn_measured_fraction_theta_max 0.998
_diffrn_measurement_device_type 'Bruker APEX-II CCD'
_diffrn_measurement_method '\f and \w scans'
_diffrn_radiation_monochromator graphite
_diffrn_radiation_source 'sealed tube'
_diffrn_radiation_type MoK\a
_diffrn_radiation_wavelength 0.71073
_diffrn_reflns_av_R_equivalents 0.0273
_diffrn_reflns_av_unetI/netI 0.0285
_diffrn_reflns_Laue_measured_fraction_full 0.999
_diffrn_reflns_Laue_measured_fraction_max 0.998
_diffrn_reflns_limit_h_max 38
_diffrn_reflns_limit_h_min -36
_diffrn_reflns_limit_k_max 8
_diffrn_reflns_limit_k_min -7
_diffrn_reflns_limit_l_max 10
_diffrn_reflns_limit_l_min -10
_diffrn_reflns_number 12897
_diffrn_reflns_point_group_measured_fraction_full 0.993
_diffrn_reflns_point_group_measured_fraction_max 0.980
_diffrn_reflns_theta_full 25.242
_diffrn_reflns_theta_max 30.570
_diffrn_reflns_theta_min 2.995
_exptl_absorpt_coefficient_mu 1.761
_exptl_absorpt_correction_T_max 1.000
_exptl_absorpt_correction_T_min 0.8039
_exptl_absorpt_correction_type multi-scan
_exptl_absorpt_process_details 'SADABS (Sheldrick, 2008)'
_exptl_crystal_colour 'Pale yellow'
_exptl_crystal_density_diffrn 1.850
_exptl_crystal_description block
_exptl_crystal_F_000 688
_exptl_crystal_size_max 0.214
_exptl_crystal_size_mid 0.157
_exptl_crystal_size_min 0.102
_refine_diff_density_max 0.549
_refine_diff_density_min -0.778
_refine_diff_density_rms 0.071
_refine_ls_abs_structure_details
;
 Flack x determined using 1551 quotients [(I+)-(I-)]/[(I+)+(I-)]
 (Parsons, Flack and Wagner, Acta Cryst. B69 (2013) 249-259).
;
_refine_ls_abs_structure_Flack 0.008(13)
_refine_ls_extinction_method none
_refine_ls_goodness_of_fit_ref 0.971
_refine_ls_hydrogen_treatment constr
_refine_ls_matrix_type full
_refine_ls_number_parameters 163
_refine_ls_number_reflns 3773
_refine_ls_number_restraints 1
_refine_ls_restrained_S_all 0.971
_refine_ls_R_factor_all 0.0244
_refine_ls_R_factor_gt 0.0228
_refine_ls_shift/su_max 0.002
_refine_ls_shift/su_mean 0.000
_refine_ls_structure_factor_coef Fsqd
_refine_ls_weighting_details 'w=1/[\s^2^(Fo^2^)+(0.0401P)^2^] where P=(Fo^2^+2Fc^2^)/3'
_refine_ls_weighting_scheme calc
_refine_ls_wR_factor_gt 0.0580
_refine_ls_wR_factor_ref 0.0589
_reflns_Friedel_coverage 0.838
_reflns_Friedel_fraction_full 0.986
_reflns_Friedel_fraction_max 0.959
_reflns_number_gt 3607
_reflns_number_total 3773
_reflns_threshold_expression 'I > 2\s(I)'
_cod_data_source_file 2298037.cif
_cod_data_source_block pna21
_cod_database_code 1570252
_shelx_shelxl_version_number 2014/7
_shelx_space_group_comment
;
The symmetry employed for this shelxl refinement is uniquely defined
by the following loop, which should always be used as a source of
symmetry information in preference to the above space-group names.
They are only intended as comments.
;
_shelx_estimated_absorpt_t_min 0.704
_shelx_estimated_absorpt_t_max 0.841

loop_
_space_group_symop_operation_xyz
'x, y, z'
'-x, -y, z+1/2'
'x+1/2, -y+1/2, z'
'-x+1/2, y+1/2, z+1/2'

loop_
_atom_site_label
_atom_site_type_symbol
_atom_site_fract_x
_atom_site_fract_y
_atom_site_fract_z
_atom_site_U_iso_or_equiv
_atom_site_adp_type
_atom_site_occupancy
_atom_site_site_symmetry_order
_atom_site_calc_flag
_atom_site_refinement_flags_posn
_atom_site_refinement_flags_adp
_atom_site_refinement_flags_occupancy
_atom_site_disorder_assembly
_atom_site_disorder_group
Ag1 Ag 0.46176(2) 0.71946(3) 0.34911(5) 0.02170(7) Uani 1 1 d . . . . .
S1 S 0.51735(3) 0.54895(12) 0.59029(10) 0.02345(16) Uani 1 1 d . . . . .
N1 N 0.47255(11) 1.0668(5) 0.2934(4) 0.0259(6) Uani 1 1 d . . . . .
N2 N 0.38489(9) 0.5635(4) 0.4018(3) 0.0176(5) Uani 1 1 d . . . . .
O1 O 0.25002(8) 0.0198(4) 0.3960(4) 0.0296(6) Uani 1 1 d . . . . .
C1 C 0.52321(13) 0.7753(5) 0.7104(4) 0.0199(6) Uani 1 1 d . . . . .
C2 C 0.37983(11) 0.3679(5) 0.4804(4) 0.0186(6) Uani 1 1 d . . . . .
H2 H 0.4078 0.3040 0.5351 0.022 Uiso 1 1 calc R U . . .
C3 C 0.33579(12) 0.2542(5) 0.4856(4) 0.0176(6) Uani 1 1 d . . . . .
H3 H 0.3337 0.1149 0.5417 0.021 Uiso 1 1 calc R U . . .
C4 C 0.29410(10) 0.3491(5) 0.4063(4) 0.0152(5) Uani 1 1 d . . . . .
C5 C 0.29923(10) 0.5537(4) 0.3264(4) 0.0178(5) Uani 1 1 d . . . . .
H5 H 0.2717 0.6238 0.2736 0.021 Uiso 1 1 calc R U . . .
C6 C 0.34513(10) 0.6546(5) 0.3247(4) 0.0178(5) Uani 1 1 d . . . . .
H6 H 0.3486 0.7925 0.2672 0.021 Uiso 1 1 calc R U . . .
C7 C 0.24726(12) 0.2192(5) 0.4008(4) 0.0191(6) Uani 1 1 d . . . . .
C8 C 0.19871(11) 0.3323(5) 0.3972(4) 0.0161(5) Uani 1 1 d . . . . .
C9 C 0.15920(11) 0.2158(5) 0.3246(5) 0.0213(7) Uani 1 1 d . . . . .
H9 H 0.1643 0.0744 0.2747 0.026 Uiso 1 1 calc R U . . .
C10 C 0.11242(11) 0.3079(5) 0.3259(6) 0.0258(7) Uani 1 1 d . . . . .
H10 H 0.0856 0.2298 0.2756 0.031 Uiso 1 1 calc R U . . .
C11 C 0.10478(11) 0.5129(6) 0.4000(4) 0.0259(7) Uani 1 1 d . . . . .
H11 H 0.0727 0.5749 0.4007 0.031 Uiso 1 1 calc R U . . .
C12 C 0.14380(12) 0.6284(5) 0.4734(4) 0.0232(6) Uani 1 1 d . . . . .
H12 H 0.1382 0.7682 0.5256 0.028 Uiso 1 1 calc R U . . .
C13 C 0.19089(11) 0.5408(5) 0.4709(4) 0.0176(5) Uani 1 1 d . . . . .
H13 H 0.2176 0.6215 0.5188 0.021 Uiso 1 1 calc R U . . .

loop_
_atom_site_aniso_label
_atom_site_aniso_U_11
_atom_site_aniso_U_22
_atom_site_aniso_U_33
_atom_site_aniso_U_23
_atom_site_aniso_U_13
_atom_site_aniso_U_12
Ag1 0.02346(11) 0.01574(10) 0.02589(11) 0.00071(14) -0.00190(12) -0.00374(6)
S1 0.0365(4) 0.0146(3) 0.0193(3) -0.0005(3) -0.0077(3) 0.0041(3)
N1 0.0330(13) 0.0166(12) 0.0281(13) 0.0007(10) 0.0051(11) -0.0002(10)
N2 0.0170(11) 0.0172(11) 0.0187(10) -0.0011(8) 0.0024(9) 0.0006(9)
O1 0.0270(11) 0.0133(10) 0.0483(15) -0.0017(9) 0.0018(10) 0.0000(8)
C1 0.0213(14) 0.0177(14) 0.0207(15) 0.0034(10) -0.0015(13) 0.0021(11)
C2 0.0153(13) 0.0196(14) 0.0209(13) 0.0004(11) 0.0016(10) 0.0030(10)
C3 0.0209(15) 0.0132(12) 0.0186(14) 0.0017(10) 0.0019(12) 0.0027(10)
C4 0.0188(13) 0.0122(11) 0.0146(11) -0.0017(9) 0.0026(10) -0.0011(10)
C5 0.0180(11) 0.0165(11) 0.0188(15) 0.0019(11) -0.0011(11) 0.0010(8)
C6 0.0209(12) 0.0170(11) 0.0154(15) 0.0001(10) 0.0001(11) -0.0005(9)
C7 0.0183(14) 0.0159(13) 0.0231(14) -0.0023(10) 0.0026(11) -0.0015(10)
C8 0.0168(12) 0.0155(12) 0.0161(12) -0.0005(9) 0.0019(9) -0.0008(10)
C9 0.0223(13) 0.0218(13) 0.0199(19) -0.0034(11) 0.0002(13) -0.0033(9)
C10 0.0174(12) 0.0328(16) 0.027(2) -0.0053(14) 0.0001(13) -0.0052(11)
C11 0.0187(13) 0.0321(17) 0.0269(15) 0.0007(12) 0.0027(11) 0.0021(12)
C12 0.0241(15) 0.0212(15) 0.0243(14) -0.0008(11) 0.0024(12) 0.0021(12)
C13 0.0197(14) 0.0160(13) 0.0171(12) -0.0004(10) 0.0019(11) -0.0019(10)

loop_
_atom_type_symbol
_atom_type_description
_atom_type_scat_dispersion_real
_atom_type_scat_dispersion_imag
_atom_type_scat_source
C C 0.0033 0.0016 'International Tables Vol C Tables 4.2.6.8 and 6.1.1.4'
H H 0.0000 0.0000 'International Tables Vol C Tables 4.2.6.8 and 6.1.1.4'
N N 0.0061 0.0033 'International Tables Vol C Tables 4.2.6.8 and 6.1.1.4'
O O 0.0106 0.0060 'International Tables Vol C Tables 4.2.6.8 and 6.1.1.4'
Ag Ag -0.8971 1.1015 'International Tables Vol C Tables 4.2.6.8 and 6.1.1.4'
S S 0.1246 0.1234 'International Tables Vol C Tables 4.2.6.8 and 6.1.1.4'

loop_
_geom_angle_atom_site_label_1
_geom_angle_atom_site_label_2
_geom_angle_atom_site_label_3
_geom_angle
_geom_angle_site_symmetry_1
_geom_angle_site_symmetry_3
_geom_angle_publ_flag
N1 Ag1 N2 123.35(10) . . ?
N1 Ag1 S1 116.58(8) . . ?
N2 Ag1 S1 103.91(7) . . ?
N1 Ag1 S1 115.60(8) . 2_664 ?
N2 Ag1 S1 93.98(6) . 2_664 ?
S1 Ag1 S1 98.727(10) . 2_664 ?
C1 S1 Ag1 96.34(12) . . ?
C1 S1 Ag1 94.97(11) . 2_665 ?
Ag1 S1 Ag1 155.04(4) . 2_665 ?
C1 N1 Ag1 158.2(3) 2_674 . ?
C2 N2 C6 118.4(2) . . ?
C2 N2 Ag1 122.0(2) . . ?
C6 N2 Ag1 118.59(19) . . ?
N1 C1 S1 179.7(4) 2_675 . ?
N2 C2 C3 123.1(3) . . ?
N2 C2 H2 118.4 . . ?
C3 C2 H2 118.4 . . ?
C2 C3 C4 118.7(3) . . ?
C2 C3 H3 120.6 . . ?
C4 C3 H3 120.6 . . ?
C5 C4 C3 118.2(3) . . ?
C5 C4 C7 123.0(3) . . ?
C3 C4 C7 118.7(3) . . ?
C4 C5 C6 119.3(3) . . ?
C4 C5 H5 120.4 . . ?
C6 C5 H5 120.4 . . ?
N2 C6 C5 122.3(3) . . ?
N2 C6 H6 118.8 . . ?
C5 C6 H6 118.8 . . ?
O1 C7 C8 121.0(3) . . ?
O1 C7 C4 118.3(3) . . ?
C8 C7 C4 120.7(3) . . ?
C9 C8 C13 119.9(3) . . ?
C9 C8 C7 117.0(3) . . ?
C13 C8 C7 123.0(3) . . ?
C10 C9 C8 119.7(3) . . ?
C10 C9 H9 120.1 . . ?
C8 C9 H9 120.1 . . ?
C11 C10 C9 120.2(3) . . ?
C11 C10 H10 119.9 . . ?
C9 C10 H10 119.9 . . ?
C10 C11 C12 120.2(3) . . ?
C10 C11 H11 119.9 . . ?
C12 C11 H11 119.9 . . ?
C13 C12 C11 120.4(3) . . ?
C13 C12 H12 119.8 . . ?
C11 C12 H12 119.8 . . ?
C12 C13 C8 119.5(3) . . ?
C12 C13 H13 120.2 . . ?
C8 C13 H13 120.2 . . ?

loop_
_geom_bond_atom_site_label_1
_geom_bond_atom_site_label_2
_geom_bond_distance
_geom_bond_site_symmetry_2
_geom_bond_publ_flag
Ag1 N1 2.175(3) . ?
Ag1 N2 2.331(2) . ?
Ag1 S1 2.5885(8) . ?
Ag1 S1 2.6136(8) 2_664 ?
S1 C1 1.658(3) . ?
S1 Ag1 2.6136(8) 2_665 ?
N1 C1 1.153(4) 2_674 ?
N2 C2 1.337(4) . ?
N2 C6 1.348(4) . ?
O1 C7 1.216(4) . ?
C1 N1 1.153(4) 2_675 ?
C2 C3 1.384(4) . ?
C2 H2 0.9500 . ?
C3 C4 1.407(4) . ?
C3 H3 0.9500 . ?
C4 C5 1.391(4) . ?
C4 C7 1.500(4) . ?
C5 C6 1.391(4) . ?
C5 H5 0.9500 . ?
C6 H6 0.9500 . ?
C7 C8 1.490(4) . ?
C8 C9 1.400(4) . ?
C8 C13 1.402(4) . ?
C9 C10 1.391(4) . ?
C9 H9 0.9500 . ?
C10 C11 1.383(5) . ?
C10 H10 0.9500 . ?
C11 C12 1.389(5) . ?
C11 H11 0.9500 . ?
C12 C13 1.388(4) . ?
C12 H12 0.9500 . ?
C13 H13 0.9500 . ?

loop_
_geom_torsion_atom_site_label_1
_geom_torsion_atom_site_label_2
_geom_torsion_atom_site_label_3
_geom_torsion_atom_site_label_4
_geom_torsion
_geom_torsion_site_symmetry_1
_geom_torsion_site_symmetry_2
_geom_torsion_site_symmetry_3
_geom_torsion_site_symmetry_4
_geom_torsion_publ_flag
C6 N2 C2 C3 0.3(4) . . . . ?
Ag1 N2 C2 C3 -168.3(2) . . . . ?
N2 C2 C3 C4 -0.6(5) . . . . ?
C2 C3 C4 C5 -0.1(4) . . . . ?
C2 C3 C4 C7 175.8(3) . . . . ?
C3 C4 C5 C6 1.2(4) . . . . ?
C7 C4 C5 C6 -174.5(3) . . . . ?
C2 N2 C6 C5 0.9(4) . . . . ?
Ag1 N2 C6 C5 169.9(2) . . . . ?
C4 C5 C6 N2 -1.7(4) . . . . ?
C5 C4 C7 O1 146.5(3) . . . . ?
C3 C4 C7 O1 -29.2(4) . . . . ?
C5 C4 C7 C8 -32.2(4) . . . . ?
C3 C4 C7 C8 152.1(3) . . . . ?
O1 C7 C8 C9 -23.0(5) . . . . ?
C4 C7 C8 C9 155.7(3) . . . . ?
O1 C7 C8 C13 153.5(3) . . . . ?
C4 C7 C8 C13 -27.9(4) . . . . ?
C13 C8 C9 C10 0.1(5) . . . . ?
C7 C8 C9 C10 176.6(3) . . . . ?
C8 C9 C10 C11 -0.6(5) . . . . ?
C9 C10 C11 C12 0.1(5) . . . . ?
C10 C11 C12 C13 0.9(5) . . . . ?
C11 C12 C13 C8 -1.4(4) . . . . ?
C9 C8 C13 C12 0.9(4) . . . . ?
C7 C8 C13 C12 -175.4(3) . . . . ?
